data_7710643
loop_
_publ_author_name
'Lara, Agustin'
'Castro-Osma, Jos\'e Antonio'
'North, Michael'
'Gaona, Miguel \'Angel'
'de la Cruz-Mart\'inez, Felipe'
'Rodr\'iguez, Ana Mar\'ia'
'Caballero Espinosa, Mar\'ia del Prado'
'Franc\'es-Poveda, Enrique'
'Rodr\'iguez Di\'eguez, Antonio'

_publ_section_title
;
 Closing the loop in the synthesis of heteroscorpionate-based aluminium
 helicates. Catalytic studies for cyclic carbonate synthesis.
;
_journal_name_full 'Dalton Transactions'
_journal_paper_doi 10.1039/D2DT01645A
_journal_year 2022
_chemical_formula_sum 'C36 H64 Al3 N5 O'
_chemical_formula_weight 663.86
_space_group_crystal_system monoclinic
_space_group_IT_number 9
_space_group_name_Hall 'C -2yc'
_space_group_name_H-M_alt 'C 1 c 1'
_atom_sites_solution_hydrogens geom
_audit_creation_method SHELXL-2014
_audit_update_record
;
2022-06-28 deposited with the CCDC.	2022-06-29 downloaded from the CCDC.
;
_cell_angle_alpha 90
_cell_angle_beta 115.022(3)
_cell_angle_gamma 90
_cell_formula_units_Z 4
_cell_length_a 20.2041(8)
_cell_length_b 10.0613(7)
_cell_length_c 20.8767(11)
_cell_measurement_reflns_used 4308
_cell_measurement_temperature 120(2)
_cell_measurement_theta_max 20.58
_cell_measurement_theta_min 2.31
_cell_volume 3845.5(4)
_computing_cell_refinement 'Bruker Apex II'
_computing_data_collection 'Bruker ApexII'
_computing_data_reduction 'Bruker Apex II'
_computing_publication_material 'SHELXL-2014 (Sheldrick, 2014)'
_computing_structure_refinement 'SHELXL-2014 (Sheldrick, 2014)'
_computing_structure_solution 'SHELXL-2014 (Sheldrick, 2014)'
_diffrn_ambient_temperature 120(2)
_diffrn_measured_fraction_theta_full 0.582
_diffrn_measured_fraction_theta_max 0.993
_diffrn_measurement_device_type 'Bruker D8 Venture'
_diffrn_measurement_method 'Phi and Omega Scans'
_diffrn_radiation_type MoK\a
_diffrn_radiation_wavelength 0.71069
_diffrn_reflns_av_R_equivalents 0.0500
_diffrn_reflns_av_unetI/netI 0.0594
_diffrn_reflns_Laue_measured_fraction_full 0.582
_diffrn_reflns_Laue_measured_fraction_max 0.993
_diffrn_reflns_limit_h_max 20
_diffrn_reflns_limit_h_min -20
_diffrn_reflns_limit_k_max 10
_diffrn_reflns_limit_k_min -10
_diffrn_reflns_limit_l_max 20
_diffrn_reflns_limit_l_min -20
_diffrn_reflns_number 9512
_diffrn_reflns_point_group_measured_fraction_full 0.549
_diffrn_reflns_point_group_measured_fraction_max 0.938
_diffrn_reflns_theta_full 25.240
_diffrn_reflns_theta_max 20.882
_diffrn_reflns_theta_min 2.225
_diffrn_source 'fine-focus sealed tube'
_exptl_absorpt_coefficient_mu 0.132
_exptl_absorpt_correction_T_max 0.7446
_exptl_absorpt_correction_T_min 0.5604
_exptl_absorpt_correction_type multi-scan
_exptl_absorpt_process_details 'Bruker SADABS (Bruker, 1999)'
_exptl_crystal_density_diffrn 1.147
_exptl_crystal_description prismatic
_exptl_crystal_F_000 1448
_exptl_crystal_size_max 0.17
_exptl_crystal_size_mid 0.17
_exptl_crystal_size_min 0.12
_refine_diff_density_max 0.213
_refine_diff_density_min -0.202
_refine_diff_density_rms 0.042
_refine_ls_abs_structure_details
;
 Flack x determined using 1466 quotients [(I+)-(I-)]/[(I+)+(I-)]
 (Parsons, Flack and Wagner, Acta Cryst. B69 (2013) 249-259).
;
_refine_ls_abs_structure_Flack 0.13(12)
_refine_ls_extinction_method none
_refine_ls_goodness_of_fit_ref 1.032
_refine_ls_hydrogen_treatment constr
_refine_ls_matrix_type full
_refine_ls_number_parameters 417
_refine_ls_number_reflns 3824
_refine_ls_number_restraints 2
_refine_ls_restrained_S_all 1.032
_refine_ls_R_factor_all 0.0484
_refine_ls_R_factor_gt 0.0399
_refine_ls_shift/su_max 0.000
_refine_ls_shift/su_mean 0.000
_refine_ls_structure_factor_coef Fsqd
_refine_ls_weighting_details 'w=1/[\s^2^(Fo^2^)+(0.0538P)^2^+0.5649P] where P=(Fo^2^+2Fc^2^)/3'
_refine_ls_weighting_scheme calc
_refine_ls_wR_factor_gt 0.0932
_refine_ls_wR_factor_ref 0.0972
_reflns_Friedel_coverage 0.887
_reflns_Friedel_fraction_full 0.517
_reflns_Friedel_fraction_max 0.883
_reflns_number_gt 3425
_reflns_number_total 3824
_reflns_threshold_expression 'I > 2\s(I)'
_cod_data_source_file d2dt01645a2.cif
_cod_data_source_block 17
_cod_original_sg_symbol_H-M 'C c'
_cod_database_code 7710643
_shelx_space_group_comment
;
The symmetry employed for this shelxl refinement is uniquely defined
by the following loop, which should always be used as a source of
symmetry information in preference to the above space-group names.
They are only intended as comments.
;
_shelxl_version_number 2014-3

loop_
_space_group_symop_operation_xyz
'x, y, z'
'x, -y, z+1/2'
'x+1/2, y+1/2, z'
'x+1/2, -y+1/2, z+1/2'

loop_
_atom_site_label
_atom_site_type_symbol
_atom_site_fract_x
_atom_site_fract_y
_atom_site_fract_z
_atom_site_U_iso_or_equiv
_atom_site_adp_type
_atom_site_occupancy
_atom_site_site_symmetry_order
_atom_site_calc_flag
_atom_site_refinement_flags_posn
_atom_site_refinement_flags_adp
_atom_site_refinement_flags_occupancy
_atom_site_disorder_assembly
_atom_site_disorder_group
Al1 Al 1.00095(10) 0.87333(19) 0.97985(9) 0.0226(5) Uani 1 1 d . . . . .
Al2 Al 0.70630(10) 0.80779(18) 0.84615(9) 0.0214(5) Uani 1 1 d . . . . .
Al3 Al 0.78683(10) 1.10327(18) 0.84743(9) 0.0226(5) Uani 1 1 d . . . . .
C1 C 0.8551(4) 0.8421(6) 0.9083(3) 0.0159(15) Uani 1 1 d . . . . .
C2 C 0.8564(3) 0.7714(6) 0.9642(3) 0.0185(16) Uani 1 1 d . . . . .
C3 C 0.8322(4) 0.4835(7) 0.9963(4) 0.0359(19) Uani 1 1 d . . . . .
H3A H 0.8135 0.5107 1.0296 0.054 Uiso 1 1 calc R U . . .
H3B H 0.8372 0.3885 0.9976 0.054 Uiso 1 1 calc R U . . .
H3C H 0.7990 0.5108 0.9496 0.054 Uiso 1 1 calc R U . . .
C4 C 0.9039(4) 0.5454(6) 1.0149(3) 0.0241(17) Uani 1 1 d . . . . .
C5 C 0.9729(4) 0.4962(7) 1.0488(4) 0.0312(18) Uani 1 1 d . . . . .
H5 H 0.9854 0.4108 1.0669 0.037 Uiso 1 1 calc R U . . .
C6 C 1.0214(4) 0.5974(7) 1.0515(3) 0.0304(18) Uani 1 1 d . . . . .
C7 C 1.1028(4) 0.5933(8) 1.0817(4) 0.049(2) Uani 1 1 d . . . . .
H7A H 1.1183 0.6019 1.0443 0.073 Uiso 1 1 calc R U . . .
H7B H 1.1200 0.5103 1.1057 0.073 Uiso 1 1 calc R U . . .
H7C H 1.1226 0.6653 1.1146 0.073 Uiso 1 1 calc R U . . .
C8 C 0.8846(4) 0.7889(7) 1.1208(3) 0.0332(19) Uani 1 1 d . . . . .
H8A H 0.9074 0.7038 1.1246 0.050 Uiso 1 1 calc R U . . .
H8B H 0.8792 0.8071 1.1635 0.050 Uiso 1 1 calc R U . . .
H8C H 0.9145 0.8564 1.1137 0.050 Uiso 1 1 calc R U . . .
C9 C 0.8122(4) 0.7881(6) 1.0604(3) 0.0235(17) Uani 1 1 d . . . . .
C10 C 0.7430(4) 0.7888(7) 1.0578(4) 0.0309(18) Uani 1 1 d . . . . .
H10 H 0.7316 0.7904 1.0966 0.037 Uiso 1 1 calc R U . . .
C11 C 0.6933(4) 0.7868(6) 0.9877(4) 0.0302(18) Uani 1 1 d . . . . .
C12 C 0.6116(4) 0.7913(8) 0.9565(4) 0.046(2) Uani 1 1 d . . . . .
H12A H 0.5950 0.8761 0.9344 0.070 Uiso 1 1 calc R U . . .
H12B H 0.5954 0.7785 0.9931 0.070 Uiso 1 1 calc R U . . .
H12C H 0.5920 0.7222 0.9218 0.070 Uiso 1 1 calc R U . . .
C13 C 0.9968(4) 1.0132(7) 1.0433(3) 0.0306(18) Uani 1 1 d . . . . .
H13A H 1.0070 1.0980 1.0274 0.037 Uiso 1 1 calc R U . . .
H13B H 0.9476 1.0172 1.0404 0.037 Uiso 1 1 calc R U . . .
C14 C 1.0503(4) 0.9922(8) 1.1201(4) 0.044(2) Uani 1 1 d . . . . .
H14A H 1.0385 0.9113 1.1374 0.066 Uiso 1 1 calc R U . . .
H14B H 1.0472 1.0656 1.1481 0.066 Uiso 1 1 calc R U . . .
H14C H 1.0991 0.9863 1.1234 0.066 Uiso 1 1 calc R U . . .
C15 C 1.0957(4) 0.8637(8) 0.9729(4) 0.040(2) Uani 1 1 d . . . . .
H15A H 1.1063 0.7709 0.9686 0.048 Uiso 1 1 calc R U . . .
H15B H 1.0902 0.9078 0.9296 0.048 Uiso 1 1 calc R U . . .
C16 C 1.1608(4) 0.9233(8) 1.0331(5) 0.058(2) Uani 1 1 d . . . . .
H16A H 1.1510 1.0147 1.0390 0.086 Uiso 1 1 calc R U . . .
H16B H 1.2028 0.9179 1.0229 0.086 Uiso 1 1 calc R U . . .
H16C H 1.1701 0.8753 1.0758 0.086 Uiso 1 1 calc R U . . .
C17 C 0.7059(4) 0.6285(6) 0.8092(4) 0.0272(17) Uani 1 1 d . . . . .
H17A H 0.6925 0.6332 0.7589 0.033 Uiso 1 1 calc R U . . .
H17B H 0.7544 0.5905 0.8321 0.033 Uiso 1 1 calc R U . . .
C18 C 0.6509(4) 0.5385(7) 0.8228(4) 0.0358(19) Uani 1 1 d . . . . .
H18A H 0.6658 0.5296 0.8728 0.054 Uiso 1 1 calc R U . . .
H18B H 0.6497 0.4524 0.8025 0.054 Uiso 1 1 calc R U . . .
H18C H 0.6031 0.5777 0.8015 0.054 Uiso 1 1 calc R U . . .
C19 C 0.6182(4) 0.9132(7) 0.7971(3) 0.0293(18) Uani 1 1 d . . . . .
H19A H 0.6049 0.9533 0.8323 0.035 Uiso 1 1 calc R U . . .
H19B H 0.6297 0.9849 0.7724 0.035 Uiso 1 1 calc R U . . .
C20 C 0.5522(5) 0.8399(8) 0.7444(4) 0.058(3) Uani 1 1 d . . . . .
H20A H 0.5667 0.7843 0.7152 0.087 Uiso 1 1 calc R U . . .
H20B H 0.5165 0.9030 0.7153 0.087 Uiso 1 1 calc R U . . .
H20C H 0.5315 0.7860 0.7693 0.087 Uiso 1 1 calc R U . . .
C21 C 0.7299(4) 1.1741(6) 0.8979(3) 0.0281(18) Uani 1 1 d . . . . .
H21A H 0.7287 1.2703 0.8944 0.034 Uiso 1 1 calc R U . . .
H21B H 0.6800 1.1426 0.8739 0.034 Uiso 1 1 calc R U . . .
C22 C 0.7591(4) 1.1361(7) 0.9755(4) 0.0360(19) Uani 1 1 d . . . . .
H22A H 0.7499 1.0435 0.9795 0.054 Uiso 1 1 calc R U . . .
H22B H 0.7351 1.1883 0.9979 0.054 Uiso 1 1 calc R U . . .
H22C H 0.8107 1.1524 0.9982 0.054 Uiso 1 1 calc R U . . .
C23 C 0.7386(4) 1.1141(7) 0.7423(3) 0.0336(19) Uani 1 1 d . . . . .
H23A H 0.7760 1.1242 0.7250 0.040 Uiso 1 1 calc R U . . .
H23B H 0.7134 1.0311 0.7239 0.040 Uiso 1 1 calc R U . . .
C24 C 0.6837(4) 1.2292(8) 0.7134(4) 0.044(2) Uani 1 1 d . . . . .
H24A H 0.6481 1.2233 0.7324 0.067 Uiso 1 1 calc R U . . .
H24B H 0.6596 1.2236 0.6628 0.067 Uiso 1 1 calc R U . . .
H24C H 0.7091 1.3124 0.7269 0.067 Uiso 1 1 calc R U . . .
C25 C 0.8848(4) 1.1877(6) 0.8888(4) 0.0317(19) Uani 1 1 d . . . . .
H25A H 0.8986 1.2065 0.9384 0.038 Uiso 1 1 calc R U . . .
H25B H 0.9204 1.1266 0.8857 0.038 Uiso 1 1 calc R U . . .
C26 C 0.8856(5) 1.3176(7) 0.8502(5) 0.053(2) Uani 1 1 d . . . . .
H26A H 0.8800 1.2975 0.8033 0.079 Uiso 1 1 calc R U . . .
H26B H 0.9312 1.3627 0.8756 0.079 Uiso 1 1 calc R U . . .
H26C H 0.8461 1.3735 0.8478 0.079 Uiso 1 1 calc R U . . .
C27 C 0.9109(3) 0.8165(6) 0.8233(3) 0.0207(16) Uani 1 1 d . . . . .
C28 C 0.8347(3) 0.7931(7) 0.7655(3) 0.0244(17) Uani 1 1 d . . . . .
H28A H 0.8062 0.8740 0.7578 0.029 Uiso 1 1 calc R U . . .
H28B H 0.8106 0.7243 0.7804 0.029 Uiso 1 1 calc R U . . .
C29 C 0.8378(4) 0.7511(7) 0.6960(3) 0.0315(18) Uani 1 1 d . . . . .
H29 H 0.7879 0.7362 0.6601 0.038 Uiso 1 1 calc R U . . .
C30 C 0.8728(4) 0.8602(8) 0.6713(4) 0.045(2) Uani 1 1 d . . . . .
H30A H 0.8438 0.9407 0.6623 0.054 Uiso 1 1 calc R U . . .
H30B H 0.8754 0.8338 0.6277 0.054 Uiso 1 1 calc R U . . .
C31 C 0.9495(4) 0.8857(8) 0.7286(4) 0.043(2) Uani 1 1 d . . . . .
H31 H 0.9726 0.9567 0.7130 0.051 Uiso 1 1 calc R U . . .
C32 C 0.9943(5) 0.7599(10) 0.7407(4) 0.058(3) Uani 1 1 d . . . . .
H32A H 1.0433 0.7755 0.7769 0.069 Uiso 1 1 calc R U . . .
H32B H 0.9980 0.7349 0.6975 0.069 Uiso 1 1 calc R U . . .
C33 C 0.9582(5) 0.6461(8) 0.7642(4) 0.048(2) Uani 1 1 d . . . . .
H33 H 0.9873 0.5649 0.7720 0.057 Uiso 1 1 calc R U . . .
C34 C 0.9545(4) 0.6878(7) 0.8327(4) 0.036(2) Uani 1 1 d . . . . .
H34A H 1.0037 0.7006 0.8690 0.043 Uiso 1 1 calc R U . . .
H34B H 0.9318 0.6175 0.8482 0.043 Uiso 1 1 calc R U . . .
C35 C 0.8814(4) 0.6221(7) 0.7074(4) 0.043(2) Uani 1 1 d . . . . .
H35A H 0.8580 0.5517 0.7221 0.052 Uiso 1 1 calc R U . . .
H35B H 0.8835 0.5952 0.6637 0.052 Uiso 1 1 calc R U . . .
C36 C 0.9456(4) 0.9275(7) 0.7969(3) 0.0299(18) Uani 1 1 d . . . . .
H36A H 0.9167 1.0079 0.7889 0.036 Uiso 1 1 calc R U . . .
H36B H 0.9943 0.9463 0.8326 0.036 Uiso 1 1 calc R U . . .
N1 N 0.9838(3) 0.7073(5) 1.0219(3) 0.0215(13) Uani 1 1 d . . . . .
N2 N 0.9112(3) 0.6741(5) 0.9989(3) 0.0207(14) Uani 1 1 d . . . . .
N3 N 0.8026(3) 0.7836(5) 0.9918(3) 0.0206(13) Uani 1 1 d . . . . .
N4 N 0.7300(3) 0.7813(5) 0.9464(3) 0.0222(13) Uani 1 1 d . . . . .
N5 N 0.9140(3) 0.8508(5) 0.8945(2) 0.0176(13) Uani 1 1 d . . . . .
O1 O 0.7906(2) 0.9090(4) 0.86773(19) 0.0170(10) Uani 1 1 d . . . . .

loop_
_atom_site_aniso_label
_atom_site_aniso_U_11
_atom_site_aniso_U_22
_atom_site_aniso_U_33
_atom_site_aniso_U_23
_atom_site_aniso_U_13
_atom_site_aniso_U_12
Al1 0.0148(12) 0.0294(12) 0.0221(11) 0.0013(9) 0.0063(10) 0.0003(10)
Al2 0.0178(13) 0.0225(11) 0.0224(11) -0.0035(9) 0.0070(10) 0.0014(9)
Al3 0.0242(13) 0.0193(11) 0.0219(11) 0.0007(9) 0.0075(10) 0.0025(10)
C1 0.013(4) 0.014(3) 0.019(4) -0.002(3) 0.004(3) 0.000(3)
C2 0.013(4) 0.019(4) 0.025(4) 0.003(3) 0.010(4) 0.009(3)
C3 0.042(5) 0.021(4) 0.047(5) 0.005(3) 0.022(4) -0.002(4)
C4 0.030(5) 0.017(4) 0.027(4) 0.000(3) 0.014(4) 0.000(4)
C5 0.025(5) 0.026(4) 0.035(4) 0.005(3) 0.006(4) 0.007(4)
C6 0.027(5) 0.035(5) 0.026(4) 0.004(3) 0.007(4) 0.011(4)
C7 0.028(5) 0.050(5) 0.064(6) 0.012(4) 0.015(5) 0.017(4)
C8 0.031(5) 0.048(5) 0.017(4) -0.002(3) 0.007(4) 0.002(4)
C9 0.031(5) 0.022(4) 0.022(4) -0.002(3) 0.015(4) -0.003(3)
C10 0.035(5) 0.038(4) 0.026(5) -0.001(3) 0.018(4) -0.002(4)
C11 0.023(5) 0.033(4) 0.040(5) -0.005(3) 0.020(4) -0.006(4)
C12 0.023(5) 0.069(6) 0.051(5) -0.009(4) 0.020(4) -0.005(4)
C13 0.030(5) 0.033(4) 0.024(4) 0.003(3) 0.006(4) -0.005(4)
C14 0.039(5) 0.047(5) 0.045(5) -0.011(4) 0.018(4) -0.011(4)
C15 0.024(5) 0.058(5) 0.030(4) 0.005(4) 0.005(4) -0.004(4)
C16 0.030(5) 0.065(6) 0.078(6) -0.012(5) 0.023(5) -0.006(5)
C17 0.019(4) 0.033(4) 0.023(4) -0.001(3) 0.002(4) 0.002(3)
C18 0.033(5) 0.028(4) 0.046(5) -0.007(4) 0.016(4) -0.010(4)
C19 0.016(4) 0.036(4) 0.026(4) -0.008(3) 0.000(4) -0.001(4)
C20 0.033(6) 0.058(6) 0.055(5) -0.023(5) -0.009(5) 0.013(4)
C21 0.029(5) 0.019(4) 0.028(4) -0.006(3) 0.004(4) 0.007(3)
C22 0.055(6) 0.026(4) 0.036(5) -0.002(3) 0.028(4) 0.008(4)
C23 0.039(5) 0.033(4) 0.031(4) 0.004(3) 0.017(4) 0.016(4)
C24 0.043(6) 0.058(5) 0.034(5) 0.013(4) 0.018(4) 0.028(4)
C25 0.034(5) 0.024(4) 0.041(5) 0.005(3) 0.019(4) 0.001(3)
C26 0.041(6) 0.034(5) 0.072(6) 0.015(4) 0.014(5) -0.014(4)
C27 0.021(4) 0.027(4) 0.018(4) -0.003(3) 0.011(3) 0.002(3)
C28 0.020(4) 0.029(4) 0.024(4) -0.007(3) 0.008(4) 0.006(3)
C29 0.023(5) 0.053(5) 0.017(4) -0.009(3) 0.006(4) -0.001(4)
C30 0.051(6) 0.060(5) 0.024(4) -0.003(4) 0.016(4) 0.003(4)
C31 0.040(6) 0.064(6) 0.033(5) -0.003(4) 0.025(4) -0.015(4)
C32 0.035(6) 0.110(8) 0.034(5) -0.028(5) 0.021(4) -0.009(6)
C33 0.052(6) 0.046(5) 0.040(5) -0.016(4) 0.014(5) 0.025(4)
C34 0.034(5) 0.038(5) 0.031(4) -0.009(3) 0.009(4) 0.014(4)
C35 0.047(6) 0.050(5) 0.037(5) -0.025(4) 0.021(5) -0.003(4)
C36 0.025(5) 0.043(4) 0.023(4) 0.001(4) 0.011(4) -0.006(4)
N1 0.008(4) 0.027(4) 0.024(3) -0.001(3) 0.001(3) 0.001(3)
N2 0.019(4) 0.024(4) 0.018(3) 0.001(3) 0.007(3) 0.002(3)
N3 0.019(4) 0.024(3) 0.018(3) 0.000(2) 0.007(3) 0.002(3)
N4 0.013(4) 0.028(3) 0.026(3) -0.003(3) 0.009(3) 0.000(3)
N5 0.018(4) 0.020(3) 0.016(3) 0.000(2) 0.008(3) 0.002(3)
O1 0.017(3) 0.015(2) 0.018(2) 0.0014(19) 0.006(2) 0.003(2)

loop_
_atom_type_symbol
_atom_type_description
_atom_type_scat_dispersion_real
_atom_type_scat_dispersion_imag
_atom_type_scat_source
C C 0.0033 0.0016 'International Tables Vol C Tables 4.2.6.8 and 6.1.1.4'
H H 0.0000 0.0000 'International Tables Vol C Tables 4.2.6.8 and 6.1.1.4'
N N 0.0061 0.0033 'International Tables Vol C Tables 4.2.6.8 and 6.1.1.4'
O O 0.0106 0.0060 'International Tables Vol C Tables 4.2.6.8 and 6.1.1.4'
Al Al 0.0645 0.0514 'International Tables Vol C Tables 4.2.6.8 and 6.1.1.4'

loop_
_geom_angle_atom_site_label_1
_geom_angle_atom_site_label_2
_geom_angle_atom_site_label_3
_geom_angle
_geom_angle_site_symmetry_1
_geom_angle_site_symmetry_3
_geom_angle_publ_flag
N5 Al1 C13 115.4(3) . . ?
N5 Al1 C15 117.4(3) . . ?
C13 Al1 C15 113.8(3) . . ?
N5 Al1 N1 92.8(2) . . ?
C13 Al1 N1 103.9(3) . . ?
C15 Al1 N1 110.2(3) . . ?
O1 Al2 C19 111.5(2) . . ?
O1 Al2 N4 91.8(2) . . ?
C19 Al2 N4 113.1(3) . . ?
O1 Al2 C17 116.6(2) . . ?
C19 Al2 C17 116.3(3) . . ?
N4 Al2 C17 104.7(3) . . ?
C25 Al3 C21 108.0(3) . . ?
C25 Al3 C23 112.9(3) . . ?
C21 Al3 C23 116.1(3) . . ?
C25 Al3 O1 112.7(2) . . ?
C21 Al3 O1 102.5(2) . . ?
C23 Al3 O1 104.2(3) . . ?
N5 C1 C2 121.5(6) . . ?
N5 C1 O1 121.7(5) . . ?
C2 C1 O1 116.8(5) . . ?
C1 C2 N2 121.8(5) . . ?
C1 C2 N3 123.8(6) . . ?
N2 C2 N3 114.4(5) . . ?
C5 C4 N2 106.3(6) . . ?
C5 C4 C3 131.4(6) . . ?
N2 C4 C3 122.3(6) . . ?
C4 C5 C6 107.6(6) . . ?
N1 C6 C5 109.4(6) . . ?
N1 C6 C7 121.8(7) . . ?
C5 C6 C7 128.8(7) . . ?
N3 C9 C10 105.5(6) . . ?
N3 C9 C8 123.3(6) . . ?
C10 C9 C8 131.2(6) . . ?
C9 C10 C11 108.3(6) . . ?
N4 C11 C10 109.0(6) . . ?
N4 C11 C12 121.5(6) . . ?
C10 C11 C12 129.4(6) . . ?
C14 C13 Al1 113.4(5) . . ?
C16 C15 Al1 116.6(5) . . ?
C18 C17 Al2 110.5(5) . . ?
C20 C19 Al2 116.4(5) . . ?
C22 C21 Al3 115.0(5) . . ?
C24 C23 Al3 114.1(4) . . ?
C26 C25 Al3 111.4(5) . . ?
N5 C27 C28 115.2(5) . . ?
N5 C27 C34 106.7(5) . . ?
C28 C27 C34 107.8(5) . . ?
N5 C27 C36 110.7(5) . . ?
C28 C27 C36 106.8(5) . . ?
C34 C27 C36 109.5(5) . . ?
C27 C28 C29 111.1(5) . . ?
C30 C29 C35 110.3(6) . . ?
C30 C29 C28 109.6(6) . . ?
C35 C29 C28 109.7(5) . . ?
C29 C30 C31 108.8(6) . . ?
C32 C31 C36 109.7(6) . . ?
C32 C31 C30 109.1(7) . . ?
C36 C31 C30 110.0(6) . . ?
C31 C32 C33 110.1(6) . . ?
C34 C33 C35 109.7(7) . . ?
C34 C33 C32 108.1(6) . . ?
C35 C33 C32 109.5(7) . . ?
C33 C34 C27 111.6(6) . . ?
C33 C35 C29 108.4(6) . . ?
C31 C36 C27 110.4(6) . . ?
C6 N1 N2 105.9(5) . . ?
C6 N1 Al1 136.9(5) . . ?
N2 N1 Al1 114.2(4) . . ?
C4 N2 N1 110.8(5) . . ?
C4 N2 C2 129.7(6) . . ?
N1 N2 C2 119.6(5) . . ?
C9 N3 N4 111.3(5) . . ?
C9 N3 C2 129.0(6) . . ?
N4 N3 C2 119.6(5) . . ?
C11 N4 N3 105.9(5) . . ?
C11 N4 Al2 136.2(5) . . ?
N3 N4 Al2 116.3(4) . . ?
C1 N5 C27 121.9(5) . . ?
C1 N5 Al1 110.9(4) . . ?
C27 N5 Al1 125.9(4) . . ?
C1 O1 Al2 114.0(4) . . ?
C1 O1 Al3 123.0(4) . . ?
Al2 O1 Al3 122.3(2) . . ?

loop_
_geom_bond_atom_site_label_1
_geom_bond_atom_site_label_2
_geom_bond_distance
_geom_bond_site_symmetry_2
_geom_bond_publ_flag
Al1 N5 1.914(5) . ?
Al1 C13 1.959(7) . ?
Al1 C15 1.983(7) . ?
Al1 N1 1.984(5) . ?
Al2 O1 1.868(4) . ?
Al2 C19 1.950(7) . ?
Al2 N4 1.958(5) . ?
Al2 C17 1.960(7) . ?
Al3 C25 1.984(7) . ?
Al3 C21 1.992(6) . ?
Al3 C23 1.992(7) . ?
Al3 O1 1.995(4) . ?
C1 N5 1.341(8) . ?
C1 C2 1.357(9) . ?
C1 O1 1.391(8) . ?
C2 N2 1.424(8) . ?
C2 N3 1.435(7) . ?
C3 C4 1.471(10) . ?
C4 C5 1.361(9) . ?
C4 N2 1.360(8) . ?
C5 C6 1.397(10) . ?
C6 N1 1.337(8) . ?
C6 C7 1.493(10) . ?
C8 C9 1.473(9) . ?
C9 N3 1.362(8) . ?
C9 C10 1.377(10) . ?
C10 C11 1.380(10) . ?
C11 N4 1.356(8) . ?
C11 C12 1.497(10) . ?
C13 C14 1.523(10) . ?
C15 C16 1.507(11) . ?
C17 C18 1.549(9) . ?
C19 C20 1.514(10) . ?
C21 C22 1.521(9) . ?
C23 C24 1.540(10) . ?
C25 C26 1.538(9) . ?
C27 N5 1.501(8) . ?
C27 C28 1.520(9) . ?
C27 C34 1.532(9) . ?
C27 C36 1.539(9) . ?
C28 C29 1.537(9) . ?
C29 C30 1.510(10) . ?
C29 C35 1.531(10) . ?
C30 C31 1.527(10) . ?
C31 C32 1.514(12) . ?
C31 C36 1.522(9) . ?
C32 C33 1.545(12) . ?
C33 C34 1.520(10) . ?
C33 C35 1.521(11) . ?
N1 N2 1.378(7) . ?
N3 N4 1.368(7) . ?
